data_2210681
loop_
_publ_author_name
'Shu-Zhong Zhan'
'Ying-Jun Zhang'
'Jian-Ge Wang'

_publ_section_title
;Bis{2-[(2-oxidoethyl)iminomethyl]phenolato-\k^3^<i>O</i>,<i>N</i>,<i>O</i>'}manganese(IV)
 hemihydrate
;
_journal_coeditor_code JH2035
_journal_issue 10
_journal_name_full 'Acta Crystallographica Section E'
_journal_page_first m2713
_journal_page_last m2714
_journal_paper_doi 10.1107/S1600536806038268
_journal_volume 62
_journal_year 2006
_chemical_formula_iupac '[Mn (C9 H9 N1 O2)2], 0.5H2 O1'
_chemical_formula_moiety 'C18 H18 Mn N2 O4, 0.5H2 O1'
_chemical_formula_sum 'C18 H19 Mn N2 O4.5'
_chemical_formula_weight 390.29
_chemical_name_systematic
;
Bis{2-[(2-oxidoethyl)iminomethyl]phenolato-\k^3^O,N,O'}manganese(IV)
hemihydrate
;
_space_group_IT_number 60
_symmetry_cell_setting orthorhombic
_symmetry_space_group_name_Hall '-P 2n 2ab'
_symmetry_space_group_name_H-M 'P b c n'
_atom_sites_solution_hydrogens geom
_atom_sites_solution_primary direct
_atom_sites_solution_secondary difmap
_audit_creation_method SHELXL-97
_cell_angle_alpha 90.00
_cell_angle_beta 90.00
_cell_angle_gamma 90.00
_cell_formula_units_Z 8
_cell_length_a 27.6765(16)
_cell_length_b 10.6137(6)
_cell_length_c 11.6820(7)
_cell_measurement_reflns_used 7973
_cell_measurement_temperature 291(2)
_cell_measurement_theta_max 28.21
_cell_measurement_theta_min 2.70
_cell_volume 3431.6(3)
_computing_cell_refinement APEXII
_computing_data_collection 'APEXII (Bruker, 2004)'
_computing_data_reduction 'SAINT (Bruker, 2004)'
_computing_molecular_graphics 'SHELXTL (Siemens, 1995)'
_computing_publication_material SHELXTL
_computing_structure_refinement 'SHELXL97 (Sheldrick, 1997)'
_computing_structure_solution 'SHELXS97 (Sheldrick, 1997)'
_diffrn_ambient_temperature 291(2)
_diffrn_measured_fraction_theta_full 0.995
_diffrn_measured_fraction_theta_max 0.995
_diffrn_measurement_device_type 'Bruker SMART APEXII CCD'
_diffrn_measurement_method '\f and \w'
_diffrn_radiation_monochromator graphite
_diffrn_radiation_source 'fine-focus sealed tube'
_diffrn_radiation_type MoK\a
_diffrn_radiation_wavelength 0.71073
_diffrn_reflns_av_R_equivalents 0.0181
_diffrn_reflns_av_sigmaI/netI 0.0141
_diffrn_reflns_limit_h_max 35
_diffrn_reflns_limit_h_min -35
_diffrn_reflns_limit_k_max 10
_diffrn_reflns_limit_k_min -13
_diffrn_reflns_limit_l_max 15
_diffrn_reflns_limit_l_min -15
_diffrn_reflns_number 19518
_diffrn_reflns_theta_full 27.49
_diffrn_reflns_theta_max 27.49
_diffrn_reflns_theta_min 2.70
_exptl_absorpt_coefficient_mu 0.798
_exptl_absorpt_correction_T_max 0.8503
_exptl_absorpt_correction_T_min 0.7449
_exptl_absorpt_correction_type multi-scan
_exptl_absorpt_process_details '(SADABS; Sheldrick, 1996)'
_exptl_crystal_colour yellow
_exptl_crystal_density_diffrn 1.511
_exptl_crystal_density_method 'not measured'
_exptl_crystal_description block
_exptl_crystal_F_000 1616
_exptl_crystal_size_max 0.39
_exptl_crystal_size_mid 0.28
_exptl_crystal_size_min 0.21
_refine_diff_density_max 0.250
_refine_diff_density_min -0.430
_refine_ls_extinction_method none
_refine_ls_goodness_of_fit_ref 1.019
_refine_ls_hydrogen_treatment mixed
_refine_ls_matrix_type full
_refine_ls_number_parameters 235
_refine_ls_number_reflns 3929
_refine_ls_number_restraints 1
_refine_ls_restrained_S_all 1.019
_refine_ls_R_factor_all 0.0378
_refine_ls_R_factor_gt 0.0299
_refine_ls_shift/su_max 0.001
_refine_ls_shift/su_mean 0.000
_refine_ls_structure_factor_coef Fsqd
_refine_ls_weighting_details 'calc w=1/[\s^2^(Fo^2^)+(0.0512P)^2^+0.8471P] where P=(Fo^2^+2Fc^2^)/3'
_refine_ls_weighting_scheme calc
_refine_ls_wR_factor_gt 0.0841
_refine_ls_wR_factor_ref 0.0904
_reflns_number_gt 3255
_reflns_number_total 3929
_reflns_threshold_expression I>2\s(I)
_cod_data_source_file jh2035.cif
_cod_data_source_block I
_cod_depositor_comments
;
The following automatic conversions were performed:
'_symmetry_cell_setting' value 'Orthorhombic' changed to 'orthorhombic'
according to '/home/saulius/struct/CIF-dictionaries/cif_core.dic'
dictionary named 'cif_core.dic' version 2.4.1 from 2010-06-29.

Automatic conversion script
Id: cif_fix_enum 1527 2010-12-29 10:47:43Z saulius 

The following automatic conversions were performed:

'_symmetry_cell_setting' value 'Orthorhombic' changed to
'orthorhombic' according to
/home/saulius/struct/CIF-dictionaries/cif_core.dic dictionary named
'cif_core.dic' version 2.4.1 from 2010-06-29.

Automatic conversion script
Id: cif_fix_values 1715 2011-07-08 13:25:40Z adriana 
;
_cod_original_formula_sum 'C18 H19 Mn N2 O4.50'
_cod_database_code 2210681
_cod_database_fobs_code 2210681

loop_
_symmetry_equiv_pos_as_xyz
'x, y, z'
'-x+1/2, -y+1/2, z+1/2'
'-x, y, -z+1/2'
'x+1/2, -y+1/2, -z'
'-x, -y, -z'
'x-1/2, y-1/2, -z-1/2'
'x, -y, z-1/2'
'-x-1/2, y-1/2, z'

loop_
_atom_site_type_symbol
_atom_site_label
_atom_site_fract_x
_atom_site_fract_y
_atom_site_fract_z
_atom_site_U_iso_or_equiv
_atom_site_adp_type
_atom_site_calc_flag
_atom_site_refinement_flags
_atom_site_occupancy
Mn Mn1 0.389820(8) 0.243586(19) 0.05803(2) 0.03659(9) Uani d . 1
O O1 0.33645(5) 0.25834(11) -0.04270(12) 0.0556(3) Uani d . 1
O O2 0.36968(5) 0.39703(10) 0.13019(11) 0.0547(3) Uani d . 1
O O3 0.43686(4) 0.22539(11) 0.17066(11) 0.0512(3) Uani d . 1
O O4 0.41377(5) 0.10557(10) -0.02148(11) 0.0528(3) Uani d . 1
O O5 0.5000 0.40762(16) 0.2500 0.0492(4) Uani d SD 1
N N1 0.35156(5) 0.13215(12) 0.15893(11) 0.0445(3) Uani d . 1
N N2 0.43331(4) 0.33915(12) -0.04313(11) 0.0375(3) Uani d . 1
C C1 0.29807(5) 0.18642(16) -0.05277(14) 0.0424(3) Uani d . 1
C C2 0.26748(6) 0.20344(18) -0.14771(15) 0.0510(4) Uani d . 1
H H2 0.2753 0.2635 -0.2026 0.061 Uiso calc R 1
C C3 0.22622(6) 0.13267(19) -0.16069(16) 0.0555(4) Uani d . 1
H H3 0.2064 0.1459 -0.2239 0.067 Uiso calc R 1
C C4 0.21380(7) 0.0416(2) -0.08049(17) 0.0679(6) Uani d . 1
H H4 0.1861 -0.0067 -0.0904 0.081 Uiso calc R 1
C C5 0.24250(7) 0.0237(2) 0.01281(17) 0.0649(5) Uani d . 1
H H5 0.2339 -0.0369 0.0665 0.078 Uiso calc R 1
C C6 0.28486(6) 0.09487(16) 0.02991(14) 0.0462(4) Uani d . 1
C C7 0.31193(6) 0.07614(15) 0.13311(14) 0.0481(4) Uani d . 1
H H7 0.2998 0.0186 0.1858 0.058 Uiso calc R 1
C C8 0.37685(8) 0.10942(18) 0.26816(15) 0.0586(5) Uani d . 1
H H8A 0.3687 0.0271 0.2987 0.070 Uiso calc R 1
H H8B 0.3684 0.1732 0.3242 0.070 Uiso calc R 1
C C9 0.42993(7) 0.11663(16) 0.23790(16) 0.0564(5) Uani d . 1
H H9A 0.4493 0.1215 0.3070 0.068 Uiso calc R 1
H H9B 0.4395 0.0422 0.1955 0.068 Uiso calc R 1
C C10 0.38168(5) 0.51374(14) 0.10880(13) 0.0401(3) Uani d . 1
C C11 0.36176(7) 0.61057(16) 0.17575(16) 0.0559(4) Uani d . 1
H H11 0.3421 0.5899 0.2376 0.067 Uiso calc R 1
C C12 0.37065(8) 0.73504(16) 0.15193(18) 0.0586(5) Uani d . 1
H H12 0.3564 0.7968 0.1971 0.070 Uiso calc R 1
C C13 0.40055(8) 0.77109(17) 0.06178(17) 0.0575(5) Uani d . 1
H H13 0.4058 0.8557 0.0453 0.069 Uiso calc R 1
C C14 0.42201(7) 0.67829(15) -0.00189(15) 0.0501(4) Uani d . 1
H H14 0.4428 0.7010 -0.0610 0.060 Uiso calc R 1
C C15 0.41357(5) 0.54915(14) 0.01943(13) 0.0377(3) Uani d . 1
C C16 0.43807(5) 0.45894(15) -0.05036(12) 0.0394(3) Uani d . 1
H H16 0.4592 0.4897 -0.1056 0.047 Uiso calc R 1
C C17 0.46109(7) 0.25490(16) -0.11987(16) 0.0501(4) Uani d . 1
H H17A 0.4938 0.2859 -0.1303 0.060 Uiso calc R 1
H H17B 0.4456 0.2483 -0.1941 0.060 Uiso calc R 1
C C18 0.46126(7) 0.12953(17) -0.05965(18) 0.0569(5) Uani d . 1
H H18A 0.4717 0.0637 -0.1117 0.068 Uiso calc R 1
H H18B 0.4833 0.1316 0.0049 0.068 Uiso calc R 1
H H1W 0.4777(6) 0.3585(17) 0.2193(17) 0.075(7) Uiso d D 1

loop_
_atom_site_aniso_label
_atom_site_aniso_U_11
_atom_site_aniso_U_22
_atom_site_aniso_U_33
_atom_site_aniso_U_12
_atom_site_aniso_U_13
_atom_site_aniso_U_23
Mn1 0.03734(15) 0.02975(14) 0.04268(15) -0.00303(8) -0.00346(9) 0.00415(8)
O1 0.0405(6) 0.0588(8) 0.0676(8) -0.0149(5) -0.0123(6) 0.0315(6)
O2 0.0653(8) 0.0333(6) 0.0654(8) 0.0018(5) 0.0296(6) 0.0074(5)
O3 0.0571(7) 0.0432(6) 0.0533(7) -0.0049(5) -0.0197(6) 0.0008(5)
O4 0.0616(8) 0.0361(6) 0.0606(7) -0.0059(5) -0.0041(6) -0.0119(5)
O5 0.0463(9) 0.0439(9) 0.0576(10) 0.000 0.0011(8) 0.000
N1 0.0553(8) 0.0350(7) 0.0430(7) -0.0051(6) -0.0035(6) 0.0088(5)
N2 0.0339(6) 0.0379(7) 0.0407(7) -0.0013(5) 0.0006(5) -0.0026(5)
C1 0.0337(7) 0.0436(9) 0.0498(9) -0.0013(6) 0.0023(6) 0.0062(7)
C2 0.0401(8) 0.0579(10) 0.0549(10) -0.0017(8) -0.0021(7) 0.0100(8)
C3 0.0421(9) 0.0705(12) 0.0539(10) -0.0036(8) -0.0031(8) -0.0080(9)
C4 0.0562(11) 0.0854(15) 0.0621(11) -0.0327(10) 0.0024(9) -0.0089(11)
C5 0.0699(12) 0.0702(13) 0.0547(11) -0.0355(10) 0.0056(9) 0.0029(9)
C6 0.0468(9) 0.0459(9) 0.0460(8) -0.0120(7) 0.0057(7) 0.0014(7)
C7 0.0608(10) 0.0391(8) 0.0444(9) -0.0129(7) 0.0067(7) 0.0076(7)
C8 0.0826(13) 0.0497(10) 0.0436(9) -0.0058(9) -0.0127(9) 0.0128(8)
C9 0.0733(12) 0.0410(9) 0.0547(10) 0.0044(8) -0.0230(9) 0.0016(7)
C10 0.0444(8) 0.0342(7) 0.0417(8) 0.0011(6) 0.0047(6) 0.0048(6)
C11 0.0680(12) 0.0441(9) 0.0556(10) 0.0061(8) 0.0193(9) -0.0001(8)
C12 0.0745(13) 0.0396(9) 0.0618(12) 0.0068(8) 0.0059(10) -0.0084(8)
C13 0.0756(13) 0.0332(8) 0.0636(12) -0.0041(8) -0.0002(9) 0.0015(7)
C14 0.0605(10) 0.0386(9) 0.0512(10) -0.0093(7) 0.0069(8) 0.0063(7)
C15 0.0399(8) 0.0336(7) 0.0397(8) -0.0029(6) -0.0002(6) 0.0034(6)
C16 0.0374(7) 0.0420(8) 0.0388(8) -0.0061(6) 0.0031(6) 0.0039(6)
C17 0.0456(9) 0.0541(10) 0.0507(10) 0.0017(7) 0.0062(7) -0.0134(7)
C18 0.0568(11) 0.0441(9) 0.0699(12) 0.0082(8) 0.0004(9) -0.0171(8)

loop_
_atom_type_symbol
_atom_type_description
_atom_type_scat_dispersion_real
_atom_type_scat_dispersion_imag
_atom_type_scat_source
C C 0.0033 0.0016 'International Tables Vol C Tables 4.2.6.8 and 6.1.1.4'
H H 0.0000 0.0000 'International Tables Vol C Tables 4.2.6.8 and 6.1.1.4'
N N 0.0061 0.0033 'International Tables Vol C Tables 4.2.6.8 and 6.1.1.4'
O O 0.0106 0.0060 'International Tables Vol C Tables 4.2.6.8 and 6.1.1.4'
Mn Mn 0.3368 0.7283 'International Tables Vol C Tables 4.2.6.8 and 6.1.1.4'

loop_
_geom_angle_atom_site_label_1
_geom_angle_atom_site_label_2
_geom_angle_atom_site_label_3
_geom_angle
O4 Mn1 O3 91.26(6)
O4 Mn1 O1 91.88(6)
O3 Mn1 O1 173.16(6)
O4 Mn1 O2 173.79(5)
O3 Mn1 O2 88.89(6)
O1 Mn1 O2 88.64(6)
O4 Mn1 N2 83.56(5)
O3 Mn1 N2 92.88(5)
O1 Mn1 N2 93.51(5)
O2 Mn1 N2 90.23(5)
O4 Mn1 N1 91.00(6)
O3 Mn1 N1 83.75(6)
O1 Mn1 N1 90.12(5)
O2 Mn1 N1 95.18(5)
N2 Mn1 N1 173.55(6)
C1 O1 Mn1 129.65(10)
C10 O2 Mn1 130.36(10)
C9 O3 Mn1 112.57(10)
C18 O4 Mn1 110.39(10)
C7 N1 C8 122.20(14)
C7 N1 Mn1 126.49(11)
C8 N1 Mn1 111.07(11)
C16 N2 C17 120.39(13)
C16 N2 Mn1 127.88(11)
C17 N2 Mn1 111.69(10)
O1 C1 C2 118.86(14)
O1 C1 C6 123.08(15)
C2 C1 C6 118.02(15)
C3 C2 C1 121.10(17)
C3 C2 H2 119.5
C1 C2 H2 119.5
C2 C3 C4 120.73(17)
C2 C3 H3 119.6
C4 C3 H3 119.6
C5 C4 C3 119.51(17)
C5 C4 H4 120.2
C3 C4 H4 120.2
C4 C5 C6 121.61(18)
C4 C5 H5 119.2
C6 C5 H5 119.2
C5 C6 C1 119.03(17)
C5 C6 C7 118.68(15)
C1 C6 C7 122.23(14)
N1 C7 C6 125.45(14)
N1 C7 H7 117.3
C6 C7 H7 117.3
N1 C8 C9 104.49(14)
N1 C8 H8A 110.9
C9 C8 H8A 110.9
N1 C8 H8B 110.9
C9 C8 H8B 110.9
H8A C8 H8B 108.9
O3 C9 C8 107.69(14)
O3 C9 H9A 110.2
C8 C9 H9A 110.2
O3 C9 H9B 110.2
C8 C9 H9B 110.2
H9A C9 H9B 108.5
O2 C10 C11 119.18(14)
O2 C10 C15 123.39(14)
C11 C10 C15 117.43(14)
C12 C11 C10 121.42(17)
C12 C11 H11 119.3
C10 C11 H11 119.3
C11 C12 C13 121.61(17)
C11 C12 H12 119.2
C13 C12 H12 119.2
C14 C13 C12 118.07(16)
C14 C13 H13 121.0
C12 C13 H13 121.0
C13 C14 C15 122.04(17)
C13 C14 H14 119.0
C15 C14 H14 119.0
C14 C15 C10 119.34(14)
C14 C15 C16 118.11(14)
C10 C15 C16 122.56(13)
N2 C16 C15 125.35(14)
N2 C16 H16 117.3
C15 C16 H16 117.3
N2 C17 C18 104.62(14)
N2 C17 H17A 110.8
C18 C17 H17A 110.8
N2 C17 H17B 110.8
C18 C17 H17B 110.8
H17A C17 H17B 108.9
O4 C18 C17 107.71(15)
O4 C18 H18A 110.2
C17 C18 H18A 110.2
O4 C18 H18B 110.2
C17 C18 H18B 110.2
H18A C18 H18B 108.5

loop_
_geom_bond_atom_site_label_1
_geom_bond_atom_site_label_2
_geom_bond_distance
Mn1 O4 1.8569(12)
Mn1 O3 1.8611(12)
Mn1 O1 1.8950(13)
Mn1 O2 1.9166(11)
Mn1 N2 1.9682(12)
Mn1 N1 1.9771(13)
O1 C1 1.3132(19)
O2 C10 1.3067(18)
O3 C9 1.409(2)
O4 C18 1.411(2)
O5 H1W 0.884(9)
N1 C7 1.284(2)
N1 C8 1.475(2)
N2 C16 1.281(2)
N2 C17 1.481(2)
C1 C2 1.407(2)
C1 C6 1.418(2)
C2 C3 1.375(2)
C2 H2 0.9300
C3 C4 1.389(3)
C3 H3 0.9300
C4 C5 1.362(3)
C4 H4 0.9300
C5 C6 1.409(2)
C5 H5 0.9300
C6 C7 1.433(2)
C7 H7 0.9300
C8 C9 1.513(3)
C8 H8A 0.9700
C8 H8B 0.9700
C9 H9A 0.9700
C9 H9B 0.9700
C10 C11 1.404(2)
C10 C15 1.418(2)
C11 C12 1.372(2)
C11 H11 0.9300
C12 C13 1.393(3)
C12 H12 0.9300
C13 C14 1.370(3)
C13 H13 0.9300
C14 C15 1.413(2)
C14 H14 0.9300
C15 C16 1.429(2)
C16 H16 0.9300
C17 C18 1.505(3)
C17 H17A 0.9700
C17 H17B 0.9700
C18 H18A 0.9700
C18 H18B 0.9700

loop_
_geom_hbond_atom_site_label_D
_geom_hbond_atom_site_label_H
_geom_hbond_atom_site_label_A
_geom_hbond_distance_DH
_geom_hbond_distance_HA
_geom_hbond_distance_DA
_geom_hbond_angle_DHA
O5 H1W O3 0.884(9) 1.897(10) 2.7666(16) 168(2)

loop_
_geom_torsion_atom_site_label_1
_geom_torsion_atom_site_label_2
_geom_torsion_atom_site_label_3
_geom_torsion_atom_site_label_4
_geom_torsion
O4 Mn1 O1 C1 72.17(16)
O3 Mn1 O1 C1 -45.1(5)
O2 Mn1 O1 C1 -114.02(16)
N2 Mn1 O1 C1 155.84(16)
N1 Mn1 O1 C1 -18.83(16)
O4 Mn1 O2 C10 3.6(6)
O3 Mn1 O2 C10 95.14(16)
O1 Mn1 O2 C10 -91.25(16)
N2 Mn1 O2 C10 2.26(16)
N1 Mn1 O2 C10 178.75(15)
O4 Mn1 O3 C9 -69.24(12)
O1 Mn1 O3 C9 48.1(5)
O2 Mn1 O3 C9 116.97(12)
N2 Mn1 O3 C9 -152.86(12)
N1 Mn1 O3 C9 21.63(12)
O3 Mn1 O4 C18 -63.57(12)
O1 Mn1 O4 C18 122.51(12)
O2 Mn1 O4 C18 27.8(6)
N2 Mn1 O4 C18 29.18(12)
N1 Mn1 O4 C18 -147.34(12)
O4 Mn1 N1 C7 -76.46(15)
O3 Mn1 N1 C7 -167.62(16)
O1 Mn1 N1 C7 15.43(16)
O2 Mn1 N1 C7 104.07(15)
N2 Mn1 N1 C7 -109.0(5)
O4 Mn1 N1 C8 97.89(12)
O3 Mn1 N1 C8 6.73(12)
O1 Mn1 N1 C8 -170.23(12)
O2 Mn1 N1 C8 -81.59(12)
N2 Mn1 N1 C8 65.4(5)
O4 Mn1 N2 C16 175.64(14)
O3 Mn1 N2 C16 -93.41(14)
O1 Mn1 N2 C16 84.14(14)
O2 Mn1 N2 C16 -4.51(14)
N1 Mn1 N2 C16 -151.6(4)
O4 Mn1 N2 C17 -1.96(11)
O3 Mn1 N2 C17 88.98(11)
O1 Mn1 N2 C17 -93.47(11)
O2 Mn1 N2 C17 177.89(11)
N1 Mn1 N2 C17 30.8(5)
Mn1 O1 C1 C2 -168.65(13)
Mn1 O1 C1 C6 13.7(3)
O1 C1 C2 C3 -178.37(17)
C6 C1 C2 C3 -0.6(3)
C1 C2 C3 C4 -0.4(3)
C2 C3 C4 C5 1.0(3)
C3 C4 C5 C6 -0.4(3)
C4 C5 C6 C1 -0.6(3)
C4 C5 C6 C7 176.5(2)
O1 C1 C6 C5 178.78(18)
C2 C1 C6 C5 1.1(3)
O1 C1 C6 C7 1.7(3)
C2 C1 C6 C7 -175.93(16)
C8 N1 C7 C6 178.82(17)
Mn1 N1 C7 C6 -7.4(3)
C5 C6 C7 N1 178.46(19)
C1 C6 C7 N1 -4.5(3)
C7 N1 C8 C9 144.26(17)
Mn1 N1 C8 C9 -30.37(16)
Mn1 O3 C9 C8 -44.69(17)
N1 C8 C9 O3 47.14(18)
Mn1 O2 C10 C11 -179.55(14)
Mn1 O2 C10 C15 1.5(3)
O2 C10 C11 C12 -175.57(19)
C15 C10 C11 C12 3.5(3)
C10 C11 C12 C13 -1.3(3)
C11 C12 C13 C14 -1.4(3)
C12 C13 C14 C15 1.8(3)
C13 C14 C15 C10 0.5(3)
C13 C14 C15 C16 -179.13(17)
O2 C10 C15 C14 175.96(16)
C11 C10 C15 C14 -3.0(2)
O2 C10 C15 C16 -4.5(2)
C11 C10 C15 C16 176.55(16)
C17 N2 C16 C15 -179.45(15)
Mn1 N2 C16 C15 3.1(2)
C14 C15 C16 N2 -178.34(16)
C10 C15 C16 N2 2.1(2)
C16 N2 C17 C18 159.20(15)
Mn1 N2 C17 C18 -22.99(16)
Mn1 O4 C18 C17 -50.27(16)
N2 C17 C18 O4 45.79(18)
